data_4502813
loop_
_publ_author_name
'Bhattacharya, Suman'
'Saha, Binoy K.'

_publ_section_title
;
 Isostructurality in the Guest Free Forms and in the Clathrates of
 1,3,5-Triethyl-2,4,6-tris(4-halophenoxy)methylbenzenes
;
_journal_issue 1
_journal_name_full 'Crystal Growth &amp; Design'
_journal_page_first 169
_journal_paper_doi 10.1021/cg2009144
_journal_volume 12
_journal_year 2012
_chemical_formula_moiety 'C33 H33 Cl3 O3, 2(C8 H10)'
_chemical_formula_sum 'C49 H53 Cl3 O3'
_chemical_formula_weight 796.26
_chemical_name_common '1Cl. m-xylene'
_chemical_name_systematic
;
 1,3,5-triethyl-2,4,6-tris(4-chlorophenoxy)methylbenzene, m-xylene
;
_space_group_crystal_system triclinic
_space_group_IT_number 2
_space_group_name_Hall '-P 1'
_space_group_name_H-M_alt 'P -1'
_symmetry_space_group_name_Hall '-P 1'
_symmetry_space_group_name_H-M 'P -1'
_atom_sites_solution_hydrogens geom
_atom_sites_solution_primary direct
_atom_sites_solution_secondary difmap
_audit_creation_date 2011-09-21
_audit_creation_method
;
  Olex2 1.1
  (compiled 2011.08.18 svn.r1932, GUI svn.r3819)
;
_cell_angle_alpha 82.604(3)
_cell_angle_beta 81.764(3)
_cell_angle_gamma 78.806(3)
_cell_formula_units_Z 4
_cell_length_a 10.4818(3)
_cell_length_b 14.9433(6)
_cell_length_c 28.9839(10)
_cell_measurement_reflns_used 8761
_cell_measurement_temperature 298(2)
_cell_measurement_theta_max 29.3364
_cell_measurement_theta_min 2.6277
_cell_volume 4383.7(3)
_computing_cell_refinement
;
CrysAlisPro, Oxford Diffraction Ltd.,
Version 1.171.34.44 (release 25-10-2010 CrysAlis171 .NET)
(compiled Oct 25 2010,18:11:34)
;
_computing_data_collection
;
CrysAlisPro, Oxford Diffraction Ltd.,
Version 1.171.34.44 (release 25-10-2010 CrysAlis171 .NET)
(compiled Oct 25 2010,18:11:34)
;
_computing_data_reduction
;
CrysAlisPro, Oxford Diffraction Ltd.,
Version 1.171.34.44 (release 25-10-2010 CrysAlis171 .NET)
(compiled Oct 25 2010,18:11:34)
;
_computing_molecular_graphics
;
O. V. Dolomanov, L. J. Bourhis, R. J. Gildea, J. A. K. Howard and H. Puschmann,
OLEX2: a complete structure solution, refinement and analysis program.
J. Appl. Cryst. (2009). 42, 339-341.
;
_computing_publication_material
;
O. V. Dolomanov, L. J. Bourhis, R. J. Gildea, J. A. K. Howard and H. Puschmann,
OLEX2: a complete structure solution, refinement and analysis program.
J. Appl. Cryst. (2009). 42, 339-341.
;
_computing_structure_refinement
;
XL, G.M. Sheldrick, Acta Cryst.
(2008). A64, 112-122
;
_computing_structure_solution 'SHELXS-97 (Sheldrick, 1990)'
_diffrn_ambient_temperature 298(2)
_diffrn_detector_area_resol_mean 15.9821
_diffrn_measured_fraction_theta_full 0.996
_diffrn_measured_fraction_theta_max 0.845
_diffrn_measurement_device_type 'Xcalibur, Eos'
_diffrn_measurement_method '\w scans'
_diffrn_radiation_monochromator graphite
_diffrn_radiation_source 'fine-focus sealed tube'
_diffrn_radiation_type MoK\a
_diffrn_radiation_wavelength 0.71073
_diffrn_reflns_av_R_equivalents 0.1052
_diffrn_reflns_av_sigmaI/netI 0.2358
_diffrn_reflns_limit_h_max 14
_diffrn_reflns_limit_h_min -14
_diffrn_reflns_limit_k_max 20
_diffrn_reflns_limit_k_min -20
_diffrn_reflns_limit_l_max 40
_diffrn_reflns_limit_l_min -37
_diffrn_reflns_number 47956
_diffrn_reflns_theta_full 25.00
_diffrn_reflns_theta_max 29.40
_diffrn_reflns_theta_min 2.63
_exptl_absorpt_coefficient_mu 0.249
_exptl_absorpt_correction_T_max 0.942
_exptl_absorpt_correction_T_min 0.912
_exptl_absorpt_correction_type multi-scan
_exptl_absorpt_process_details
;
CrysAlisPro, Oxford Diffraction Ltd.,
Version 1.171.34.44 (release 25-10-2010 CrysAlis171 .NET)
(compiled Oct 25 2010,18:11:34)
Empirical absorption correction using spherical harmonics,
 implemented in SCALE3 ABSPACK scaling algorithm.
;
_exptl_crystal_colour colorless
_exptl_crystal_density_diffrn 1.207
_exptl_crystal_density_method 'not measured'
_exptl_crystal_description block
_exptl_crystal_F_000 1688
_exptl_crystal_size_max 0.43
_exptl_crystal_size_mid 0.31
_exptl_crystal_size_min 0.24
_refine_diff_density_max 1.038
_refine_diff_density_min -0.541
_refine_diff_density_rms 0.077
_refine_ls_extinction_method none
_refine_ls_goodness_of_fit_ref 0.985
_refine_ls_hydrogen_treatment constr
_refine_ls_matrix_type full
_refine_ls_number_parameters 925
_refine_ls_number_reflns 24230
_refine_ls_number_restraints 0
_refine_ls_restrained_S_all 0.985
_refine_ls_R_factor_all 0.2770
_refine_ls_R_factor_gt 0.1051
_refine_ls_shift/su_max 0.001
_refine_ls_shift/su_mean 0.000
_refine_ls_structure_factor_coef Fsqd
_refine_ls_weighting_details 'calc w=1/[\s^2^(Fo^2^)+(0.1215P)^2^+0.0000P] where P=(Fo^2^+2Fc^2^)/3'
_refine_ls_weighting_scheme calc
_refine_ls_wR_factor_gt 0.2377
_refine_ls_wR_factor_ref 0.3339
_reflns_number_gt 6738
_reflns_number_total 24230
_reflns_threshold_expression >2sigma(I)
_cod_data_source_file cg2009144_si_001.cif
_cod_data_source_block 1Cl.m-xylene
_cod_original_cell_volume 4383.6(3)
_cod_database_code 4502813

loop_
_symmetry_equiv_pos_as_xyz
'x, y, z'
'-x, -y, -z'

loop_
_atom_site_label
_atom_site_type_symbol
_atom_site_fract_x
_atom_site_fract_y
_atom_site_fract_z
_atom_site_U_iso_or_equiv
_atom_site_adp_type
_atom_site_occupancy
_atom_site_symmetry_multiplicity
_atom_site_calc_flag
_atom_site_refinement_flags
Cl1 Cl 1.15341(15) -0.03311(12) 0.28997(6) 0.0574(5) Uani 1 1 d .
Cl4 Cl 0.34767(17) 0.63949(14) 1.20792(6) 0.0664(5) Uani 1 1 d .
Cl3 Cl 0.1819(2) -0.45361(12) 0.74020(6) 0.0706(6) Uani 1 1 d .
Cl2 Cl 0.05290(17) 0.60605(11) 0.56181(8) 0.0735(6) Uani 1 1 d .
Cl6 Cl 1.2403(2) 0.95102(12) 0.75424(7) 0.0780(6) Uani 1 1 d .
Cl5 Cl 1.45368(18) -0.11786(12) 0.91823(9) 0.0956(8) Uani 1 1 d .
O3 O 0.3953(3) -0.1447(2) 0.63311(12) 0.0380(9) Uani 1 1 d .
O6 O 1.0542(4) 0.6413(2) 0.87176(13) 0.0420(10) Uani 1 1 d .
O2 O 0.3574(3) 0.2335(2) 0.56806(13) 0.0390(10) Uani 1 1 d .
O5 O 1.1406(4) 0.2492(2) 0.93264(14) 0.0443(10) Uani 1 1 d .
O1 O 0.8411(3) -0.0189(3) 0.47440(12) 0.0394(10) Uani 1 1 d .
C1 C 0.6408(5) -0.0053(3) 0.52663(18) 0.0301(12) Uani 1 1 d .
C2 C 0.6046(5) 0.0896(4) 0.53296(18) 0.0313(12) Uani 1 1 d .
C5 C 0.5468(5) -0.0469(4) 0.60545(18) 0.0306(12) Uani 1 1 d .
O4 O 0.6562(4) 0.5083(3) 1.03668(13) 0.0465(10) Uani 1 1 d .
C4 C 0.5022(4) 0.0469(3) 0.61263(17) 0.0259(11) Uani 1 1 d .
C6 C 0.6149(5) -0.0722(3) 0.56310(19) 0.0318(13) Uani 1 1 d .
C39 C 0.8611(5) 0.5513(4) 0.94876(19) 0.0333(13) Uani 1 1 d .
C38 C 0.9204(5) 0.5346(3) 0.90384(18) 0.0281(12) Uani 1 1 d .
C34 C 0.8539(5) 0.4770(4) 0.98374(18) 0.0321(13) Uani 1 1 d .
C29 C 0.4049(6) -0.2638(3) 0.69913(19) 0.0396(14) Uani 1 1 d .
H29 H 0.4771 -0.2475 0.7090 0.048 Uiso 1 1 calc R
C37 C 0.9740(5) 0.4450(4) 0.89331(17) 0.0298(12) Uani 1 1 d .
C7 C 0.7074(5) -0.0322(4) 0.47950(18) 0.0347(13) Uani 1 1 d .
H7A H 0.7047 -0.0959 0.4772 0.042 Uiso 1 1 calc R
H7B H 0.6623 0.0052 0.4548 0.042 Uiso 1 1 calc R
C8 C 0.4868(5) 0.2118(3) 0.58238(19) 0.0329(13) Uani 1 1 d .
H8A H 0.4836 0.2227 0.6148 0.039 Uiso 1 1 calc R
H8B H 0.5439 0.2494 0.5631 0.039 Uiso 1 1 calc R
C3 C 0.5358(5) 0.1129(3) 0.57649(18) 0.0266(11) Uani 1 1 d .
C61 C 1.0907(6) 0.7144(3) 0.84274(19) 0.0353(13) Uani 1 1 d .
C36 C 0.9606(5) 0.3715(4) 0.9276(2) 0.0352(13) Uani 1 1 d .
C14 C 0.6568(5) -0.1731(3) 0.5565(2) 0.0371(14) Uani 1 1 d .
H14A H 0.6051 -0.2084 0.5798 0.044 Uiso 1 1 calc R
H14B H 0.6393 -0.1832 0.5258 0.044 Uiso 1 1 calc R
C9 C 0.5114(5) -0.1186(3) 0.64410(19) 0.0350(13) Uani 1 1 d .
H9A H 0.5820 -0.1712 0.6454 0.042 Uiso 1 1 calc R
H9B H 0.4948 -0.0938 0.6741 0.042 Uiso 1 1 calc R
C35 C 0.9004(5) 0.3872(4) 0.97324(19) 0.0357(13) Uani 1 1 d .
C42 C 0.9344(6) 0.6126(4) 0.8665(2) 0.0427(15) Uani 1 1 d .
H42A H 0.9387 0.5928 0.8357 0.051 Uiso 1 1 calc R
H42B H 0.8607 0.6626 0.8706 0.051 Uiso 1 1 calc R
C17 C 0.8659(5) -0.0559(4) 0.3932(2) 0.0416(15) Uani 1 1 d .
H17 H 0.7857 -0.0756 0.3974 0.050 Uiso 1 1 calc R
C12 C 0.4199(5) 0.0729(4) 0.65748(17) 0.0338(13) Uani 1 1 d .
H12A H 0.3655 0.0270 0.6686 0.041 Uiso 1 1 calc R
H12B H 0.3621 0.1310 0.6511 0.041 Uiso 1 1 calc R
C19 C 1.0597(5) -0.0299(4) 0.3449(2) 0.0386(14) Uani 1 1 d .
C22 C 0.2905(5) 0.3225(3) 0.56929(19) 0.0344(13) Uani 1 1 d .
C45 C 1.0469(5) 0.4280(4) 0.84542(18) 0.0375(13) Uani 1 1 d .
H45A H 1.1142 0.3737 0.8486 0.045 Uiso 1 1 calc R
H45B H 1.0901 0.4795 0.8334 0.045 Uiso 1 1 calc R
C16 C 0.9092(5) -0.0242(4) 0.43031(19) 0.0334(13) Uani 1 1 d .
C55 C 1.2080(6) 0.1618(4) 0.9293(2) 0.0411(14) Uani 1 1 d .
C41 C 1.0141(5) 0.2742(4) 0.91676(19) 0.0376(14) Uani 1 1 d .
H41A H 0.9565 0.2334 0.9328 0.045 Uiso 1 1 calc R
H41B H 1.0212 0.2701 0.8833 0.045 Uiso 1 1 calc R
C28 C 0.3506(5) -0.2162(4) 0.6606(2) 0.0377(14) Uani 1 1 d .
C20 C 1.1060(5) -0.0019(4) 0.3816(2) 0.0441(15) Uani 1 1 d .
H20 H 1.1880 0.0151 0.3773 0.053 Uiso 1 1 calc R
C49 C 0.5895(6) 0.5362(4) 1.0777(2) 0.0455(15) Uani 1 1 d .
C66 C 1.2030(6) 0.7412(4) 0.8519(2) 0.0472(15) Uani 1 1 d .
H66 H 1.2486 0.7099 0.8761 0.057 Uiso 1 1 calc R
C27 C 0.3385(5) 0.3924(3) 0.5832(2) 0.0388(14) Uani 1 1 d .
H27 H 0.4200 0.3814 0.5941 0.047 Uiso 1 1 calc R
C40 C 0.7964(5) 0.4948(4) 1.03300(18) 0.0381(14) Uani 1 1 d .
H40A H 0.8284 0.4431 1.0547 0.046 Uiso 1 1 calc R
H40B H 0.8231 0.5489 1.0410 0.046 Uiso 1 1 calc R
C62 C 1.0271(6) 0.7588(4) 0.8059(2) 0.0485(16) Uani 1 1 d .
H62 H 0.9535 0.7398 0.7987 0.058 Uiso 1 1 calc R
C10 C 0.6350(6) 0.1617(4) 0.4943(2) 0.0429(15) Uani 1 1 d .
H10A H 0.5639 0.2140 0.4957 0.051 Uiso 1 1 calc R
H10B H 0.6395 0.1377 0.4645 0.051 Uiso 1 1 calc R
C77 C 0.3846(6) 0.4965(4) 0.4102(2) 0.0464(15) Uani 1 1 d .
C52 C 0.4410(6) 0.5983(4) 1.1576(2) 0.0507(16) Uani 1 1 d .
C50 C 0.4555(6) 0.5658(4) 1.0785(2) 0.0463(15) Uani 1 1 d .
H50 H 0.4154 0.5644 1.0520 0.056 Uiso 1 1 calc R
C26 C 0.2629(6) 0.4803(4) 0.5808(2) 0.0449(15) Uani 1 1 d .
H26 H 0.2949 0.5284 0.5898 0.054 Uiso 1 1 calc R
C56 C 1.3299(6) 0.1430(4) 0.9436(2) 0.0517(17) Uani 1 1 d .
H56 H 1.3632 0.1886 0.9544 0.062 Uiso 1 1 calc R
C47 C 0.8070(6) 0.6476(4) 0.9605(2) 0.0442(15) Uani 1 1 d .
H47A H 0.8576 0.6891 0.9409 0.053 Uiso 1 1 calc R
H47B H 0.8174 0.6515 0.9929 0.053 Uiso 1 1 calc R
C21 C 1.0313(5) 0.0012(4) 0.4247(2) 0.0420(14) Uani 1 1 d .
H21 H 1.0624 0.0200 0.4497 0.050 Uiso 1 1 calc R
C51 C 0.3817(6) 0.5969(4) 1.1181(2) 0.0504(16) Uani 1 1 d .
H51 H 0.2919 0.6171 1.1184 0.060 Uiso 1 1 calc R
C54 C 0.6484(6) 0.5355(5) 1.1181(2) 0.0553(18) Uani 1 1 d .
H54 H 0.7381 0.5151 1.1180 0.066 Uiso 1 1 calc R
C30 C 0.3500(6) -0.3361(4) 0.7229(2) 0.0462(16) Uani 1 1 d .
H30 H 0.3860 -0.3683 0.7490 0.055 Uiso 1 1 calc R
C64 C 1.1807(7) 0.8611(4) 0.7883(2) 0.0539(17) Uani 1 1 d .
C18 C 0.9425(6) -0.0580(4) 0.3504(2) 0.0495(16) Uani 1 1 d .
H18 H 0.9138 -0.0784 0.3253 0.059 Uiso 1 1 calc R
C43 C 0.8901(6) 0.3061(4) 1.01035(19) 0.0449(15) Uani 1 1 d .
H43A H 0.9540 0.2535 1.0008 0.054 Uiso 1 1 calc R
H43B H 0.9114 0.3210 1.0396 0.054 Uiso 1 1 calc R
C25 C 0.1444(6) 0.4963(4) 0.5656(2) 0.0480(16) Uani 1 1 d .
C76 C 0.3009(6) 0.5789(5) 0.4135(2) 0.0527(17) Uani 1 1 d .
H76 H 0.2489 0.5885 0.4418 0.063 Uiso 1 1 calc R
C65 C 1.2466(6) 0.8149(4) 0.8248(2) 0.0468(16) Uani 1 1 d .
H65 H 1.3212 0.8336 0.8312 0.056 Uiso 1 1 calc R
C32 C 0.1896(6) -0.3137(4) 0.6714(2) 0.0519(17) Uani 1 1 d .
H32 H 0.1164 -0.3305 0.6626 0.062 Uiso 1 1 calc R
C31 C 0.2477(6) -0.3605(4) 0.7095(2) 0.0421(14) Uani 1 1 d .
C33 C 0.2425(6) -0.2412(4) 0.6468(2) 0.0477(16) Uani 1 1 d .
H33 H 0.2054 -0.2091 0.6209 0.057 Uiso 1 1 calc R
C23 C 0.1687(6) 0.3387(4) 0.5540(2) 0.0460(16) Uani 1 1 d .
H23 H 0.1366 0.2908 0.5447 0.055 Uiso 1 1 calc R
C63 C 1.0733(7) 0.8322(4) 0.7794(2) 0.0612(19) Uani 1 1 d .
H63 H 1.0289 0.8627 0.7547 0.073 Uiso 1 1 calc R
C11 C 0.7642(6) 0.1942(4) 0.4966(2) 0.0523(17) Uani 1 1 d .
H11A H 0.7797 0.2385 0.4703 0.078 Uiso 1 1 calc R
H11B H 0.8351 0.1427 0.4958 0.078 Uiso 1 1 calc R
H11C H 0.7586 0.2217 0.5252 0.078 Uiso 1 1 calc R
C13 C 0.5005(6) 0.0814(4) 0.6960(2) 0.0508(17) Uani 1 1 d .
H13A H 0.5443 0.1329 0.6873 0.076 Uiso 1 1 calc R
H13B H 0.5642 0.0264 0.7004 0.076 Uiso 1 1 calc R
H13C H 0.4436 0.0902 0.7248 0.076 Uiso 1 1 calc R
C59 C 1.2346(7) 0.0076(4) 0.9097(3) 0.062(2) Uani 1 1 d .
H59 H 1.2023 -0.0383 0.8987 0.075 Uiso 1 1 calc R
C24 C 0.0955(6) 0.4242(4) 0.5523(2) 0.0561(18) Uani 1 1 d .
H24 H 0.0129 0.4349 0.5424 0.067 Uiso 1 1 calc R
C60 C 1.1583(6) 0.0942(4) 0.9123(2) 0.0552(18) Uani 1 1 d .
H60 H 1.0751 0.1070 0.9028 0.066 Uiso 1 1 calc R
C46 C 0.9591(6) 0.4148(4) 0.8100(2) 0.0491(16) Uani 1 1 d .
H46A H 1.0098 0.4092 0.7799 0.074 Uiso 1 1 calc R
H46B H 0.8893 0.4668 0.8079 0.074 Uiso 1 1 calc R
H46C H 0.9229 0.3602 0.8201 0.074 Uiso 1 1 calc R
C53 C 0.5733(6) 0.5650(5) 1.1578(2) 0.0557(18) Uani 1 1 d .
H53 H 0.6116 0.5625 1.1851 0.067 Uiso 1 1 calc R
C15 C 0.8003(6) -0.2069(4) 0.5610(2) 0.061(2) Uani 1 1 d .
H15A H 0.8516 -0.1694 0.5395 0.092 Uiso 1 1 calc R
H15B H 0.8243 -0.2694 0.5538 0.092 Uiso 1 1 calc R
H15C H 0.8163 -0.2034 0.5924 0.092 Uiso 1 1 calc R
C44 C 0.7545(7) 0.2805(4) 1.0185(2) 0.0621(19) Uani 1 1 d .
H44A H 0.7277 0.2739 0.9890 0.093 Uiso 1 1 calc R
H44B H 0.6932 0.3278 1.0334 0.093 Uiso 1 1 calc R
H44C H 0.7569 0.2236 1.0382 0.093 Uiso 1 1 calc R
C57 C 1.4041(6) 0.0552(5) 0.9419(2) 0.0622(19) Uani 1 1 d .
H57 H 1.4851 0.0409 0.9533 0.075 Uiso 1 1 calc R
C78 C 0.4576(6) 0.4820(4) 0.3675(2) 0.0492(16) Uani 1 1 d .
H78 H 0.5141 0.4264 0.3640 0.059 Uiso 1 1 calc R
C48 C 0.6623(6) 0.6788(4) 0.9538(2) 0.068(2) Uani 1 1 d .
H48A H 0.6534 0.6869 0.9210 0.101 Uiso 1 1 calc R
H48B H 0.6297 0.7359 0.9669 0.101 Uiso 1 1 calc R
H48C H 0.6132 0.6333 0.9693 0.101 Uiso 1 1 calc R
C75 C 0.2893(7) 0.6488(5) 0.3770(3) 0.0561(18) Uani 1 1 d .
C80 C 0.3631(7) 0.6314(5) 0.3352(2) 0.064(2) Uani 1 1 d .
H80 H 0.3561 0.6759 0.3097 0.077 Uiso 1 1 calc R
C58 C 1.3565(6) -0.0101(4) 0.9234(3) 0.061(2) Uani 1 1 d .
C79 C 0.4485(7) 0.5483(5) 0.3300(2) 0.064(2) Uani 1 1 d .
H79 H 0.4989 0.5379 0.3015 0.076 Uiso 1 1 calc R
C92 C 0.8238(8) 0.7980(5) 0.2190(3) 0.081(2) Uiso 1 1 d .
H92 H 0.7958 0.8308 0.1916 0.097 Uiso 1 1 calc R
C84 C 0.2964(6) 0.3795(5) 0.2426(2) 0.0610(18) Uiso 1 1 d .
H84 H 0.3104 0.4395 0.2352 0.073 Uiso 1 1 calc R
C91 C 0.7449(9) 0.7381(6) 0.2482(3) 0.092(3) Uiso 1 1 d .
C83 C 0.3533(8) 0.3196(5) 0.2122(3) 0.074(2) Uiso 1 1 d .
C82 C 0.3987(9) 0.4248(5) 0.4520(3) 0.088(3) Uani 1 1 d .
H82A H 0.4231 0.4509 0.4773 0.132 Uiso 1 1 calc R
H82B H 0.4651 0.3737 0.4435 0.132 Uiso 1 1 calc R
H82C H 0.3167 0.4043 0.4618 0.132 Uiso 1 1 calc R
C88 C 0.3381(9) 0.2270(6) 0.2208(3) 0.095(3) Uiso 1 1 d .
H88 H 0.3760 0.1834 0.2004 0.114 Uiso 1 1 calc R
C93 C 0.9404(7) 0.8051(5) 0.2327(3) 0.070(2) Uiso 1 1 d .
C86 C 0.2081(9) 0.2590(7) 0.2920(4) 0.108(3) Uiso 1 1 d .
H86 H 0.1615 0.2348 0.3190 0.129 Uiso 1 1 calc R
C81 C 0.1964(8) 0.7388(5) 0.3805(3) 0.095(3) Uani 1 1 d .
H81A H 0.1252 0.7311 0.4046 0.143 Uiso 1 1 calc R
H81B H 0.1628 0.7587 0.3510 0.143 Uiso 1 1 calc R
H81C H 0.2420 0.7838 0.3880 0.143 Uiso 1 1 calc R
C87 C 0.2660(8) 0.2081(6) 0.2601(3) 0.087(2) Uiso 1 1 d .
H87 H 0.2545 0.1473 0.2659 0.104 Uiso 1 1 calc R
C85 C 0.2179(8) 0.3602(6) 0.2845(3) 0.083(2) Uiso 1 1 d .
C98 C 1.0214(8) 0.8689(6) 0.1991(3) 0.095(3) Uiso 1 1 d .
H98A H 1.0870 0.8326 0.1792 0.143 Uiso 1 1 calc R
H98B H 1.0631 0.9018 0.2172 0.143 Uiso 1 1 calc R
H98C H 0.9643 0.9116 0.1802 0.143 Uiso 1 1 calc R
C97 C 0.6354(14) 0.7295(9) 0.2335(5) 0.195(6) Uiso 1 1 d .
H97A H 0.6210 0.7709 0.2058 0.292 Uiso 1 1 calc R
H97B H 0.5636 0.7436 0.2576 0.292 Uiso 1 1 calc R
H97C H 0.6414 0.6677 0.2265 0.292 Uiso 1 1 calc R
C95 C 0.9023(10) 0.7000(7) 0.3021(4) 0.112(3) Uiso 1 1 d .
H95 H 0.9250 0.6668 0.3301 0.134 Uiso 1 1 calc R
C94 C 0.9849(9) 0.7592(6) 0.2717(3) 0.101(3) Uiso 1 1 d .
H94 H 1.0660 0.7644 0.2795 0.122 Uiso 1 1 calc R
C89 C 0.4337(9) 0.3439(7) 0.1674(3) 0.114(3) Uiso 1 1 d .
H89A H 0.3850 0.3950 0.1499 0.171 Uiso 1 1 calc R
H89B H 0.4548 0.2923 0.1493 0.171 Uiso 1 1 calc R
H89C H 0.5130 0.3601 0.1739 0.171 Uiso 1 1 calc R
C96 C 0.7913(9) 0.7000(6) 0.2845(3) 0.101(3) Uiso 1 1 d .
H96 H 0.7371 0.6640 0.3034 0.122 Uiso 1 1 calc R
C90 C 0.1630(10) 0.4311(7) 0.3150(4) 0.133(4) Uiso 1 1 d .
H90A H 0.1970 0.4859 0.3032 0.200 Uiso 1 1 calc R
H90B H 0.1863 0.4109 0.3459 0.200 Uiso 1 1 calc R
H90C H 0.0694 0.4434 0.3160 0.200 Uiso 1 1 calc R
C67 C 0.8168(7) -0.0102(5) 0.9176(3) 0.0590(18) Uani 1 1 d .
C72 C 0.7851(7) 0.0733(6) 0.9362(3) 0.071(2) Uani 1 1 d .
H72 H 0.8179 0.0798 0.9635 0.085 Uiso 1 1 calc R
C68 C 0.7616(8) -0.0170(5) 0.8785(3) 0.070(2) Uani 1 1 d .
H68 H 0.7803 -0.0729 0.8659 0.084 Uiso 1 1 calc R
C69 C 0.6799(8) 0.0545(6) 0.8567(3) 0.070(2) Uani 1 1 d .
C70 C 0.6524(7) 0.1365(5) 0.8755(3) 0.069(2) Uani 1 1 d .
H70 H 0.5971 0.1858 0.8616 0.083 Uiso 1 1 calc R
C71 C 0.7057(7) 0.1469(5) 0.9148(3) 0.072(2) Uani 1 1 d .
H71 H 0.6883 0.2033 0.9269 0.087 Uiso 1 1 calc R
C73 C 0.9035(9) -0.0897(6) 0.9403(4) 0.120(4) Uani 1 1 d .
H73A H 0.9577 -0.0678 0.9588 0.180 Uiso 1 1 calc R
H73B H 0.9578 -0.1239 0.9167 0.180 Uiso 1 1 calc R
H73C H 0.8507 -0.1285 0.9602 0.180 Uiso 1 1 calc R
C74 C 0.6154(9) 0.0420(7) 0.8141(3) 0.111(3) Uani 1 1 d .
H74A H 0.6626 -0.0115 0.8001 0.166 Uiso 1 1 calc R
H74B H 0.6170 0.0950 0.7916 0.166 Uiso 1 1 calc R
H74C H 0.5262 0.0347 0.8240 0.166 Uiso 1 1 calc R

loop_
_atom_site_aniso_label
_atom_site_aniso_U_11
_atom_site_aniso_U_22
_atom_site_aniso_U_33
_atom_site_aniso_U_23
_atom_site_aniso_U_13
_atom_site_aniso_U_12
Cl1 0.0461(9) 0.0808(12) 0.0408(9) -0.0057(8) 0.0070(7) -0.0098(9)
Cl4 0.0529(11) 0.0971(14) 0.0449(10) -0.0160(10) 0.0099(8) -0.0088(10)
Cl3 0.0940(14) 0.0561(11) 0.0641(12) 0.0151(9) 0.0017(10) -0.0414(10)
Cl2 0.0529(11) 0.0411(9) 0.1188(17) -0.0028(10) -0.0198(11) 0.0138(8)
Cl6 0.0962(15) 0.0483(10) 0.0769(14) 0.0198(9) 0.0165(11) -0.0188(10)
Cl5 0.0542(12) 0.0394(10) 0.175(2) 0.0195(12) 0.0009(13) 0.0057(9)
O3 0.038(2) 0.033(2) 0.043(2) 0.0133(18) -0.0167(18) -0.0097(17)
O6 0.044(2) 0.043(2) 0.039(2) 0.0219(18) -0.0211(19) -0.0124(19)
O2 0.038(2) 0.0244(19) 0.055(3) 0.0019(18) -0.0152(19) -0.0025(17)
O5 0.037(2) 0.036(2) 0.062(3) -0.011(2) -0.021(2) 0.0053(19)
O1 0.024(2) 0.063(3) 0.032(2) -0.007(2) -0.0044(17) -0.0078(19)
C1 0.027(3) 0.031(3) 0.030(3) 0.000(2) -0.002(2) -0.001(2)
C2 0.030(3) 0.040(3) 0.027(3) -0.004(3) -0.011(2) -0.005(3)
C5 0.022(3) 0.038(3) 0.030(3) 0.004(3) -0.005(2) -0.003(2)
O4 0.029(2) 0.073(3) 0.036(2) -0.012(2) -0.0064(18) 0.000(2)
C4 0.016(3) 0.031(3) 0.030(3) 0.002(2) -0.008(2) -0.001(2)
C6 0.023(3) 0.030(3) 0.044(4) 0.003(3) -0.017(3) -0.004(2)
C39 0.030(3) 0.032(3) 0.036(3) -0.006(3) -0.006(3) 0.002(2)
C38 0.025(3) 0.025(3) 0.032(3) 0.004(2) -0.007(2) -0.001(2)
C34 0.031(3) 0.037(3) 0.023(3) 0.002(2) -0.004(2) 0.004(3)
C29 0.058(4) 0.022(3) 0.038(3) 0.006(2) -0.005(3) -0.011(3)
C37 0.023(3) 0.043(3) 0.022(3) 0.004(2) -0.009(2) -0.003(2)
C7 0.026(3) 0.041(3) 0.035(3) -0.003(3) -0.006(2) -0.001(3)
C8 0.028(3) 0.029(3) 0.038(3) 0.003(2) -0.010(3) 0.003(2)
C3 0.020(3) 0.028(3) 0.031(3) 0.001(2) -0.010(2) 0.000(2)
C61 0.045(4) 0.027(3) 0.030(3) 0.006(2) -0.009(3) 0.000(3)
C36 0.028(3) 0.033(3) 0.045(4) -0.008(3) -0.016(3) 0.005(2)
C14 0.041(3) 0.023(3) 0.044(4) -0.002(3) -0.007(3) 0.005(2)
C9 0.029(3) 0.034(3) 0.041(3) 0.003(3) -0.007(3) -0.005(2)
C35 0.034(3) 0.032(3) 0.036(3) 0.004(3) -0.002(3) 0.000(2)
C42 0.047(4) 0.042(3) 0.040(4) 0.008(3) -0.015(3) -0.012(3)
C17 0.022(3) 0.060(4) 0.045(4) -0.010(3) -0.008(3) -0.006(3)
C12 0.025(3) 0.041(3) 0.031(3) 0.000(3) 0.000(2) 0.000(2)
C19 0.023(3) 0.051(4) 0.039(3) -0.006(3) 0.003(3) -0.006(3)
C22 0.032(3) 0.028(3) 0.039(3) -0.005(3) 0.000(3) 0.002(2)
C45 0.035(3) 0.043(3) 0.033(3) -0.003(3) -0.006(3) -0.003(3)
C16 0.021(3) 0.043(3) 0.036(3) -0.002(3) -0.007(2) -0.005(2)
C55 0.035(3) 0.043(3) 0.040(4) -0.002(3) 0.000(3) 0.002(3)
C41 0.034(3) 0.042(3) 0.032(3) 0.007(3) -0.010(3) 0.001(3)
C28 0.038(3) 0.031(3) 0.043(4) 0.007(3) -0.006(3) -0.011(3)
C20 0.027(3) 0.057(4) 0.051(4) -0.001(3) -0.007(3) -0.016(3)
C49 0.045(4) 0.059(4) 0.031(3) -0.008(3) -0.003(3) -0.003(3)
C66 0.045(4) 0.054(4) 0.042(4) 0.008(3) -0.007(3) -0.017(3)
C27 0.030(3) 0.033(3) 0.054(4) -0.001(3) -0.009(3) -0.006(3)
C40 0.031(3) 0.049(4) 0.029(3) -0.006(3) -0.003(3) 0.005(3)
C62 0.056(4) 0.037(3) 0.048(4) 0.012(3) -0.005(3) -0.011(3)
C10 0.048(4) 0.038(3) 0.042(4) 0.004(3) -0.013(3) -0.006(3)
C77 0.056(4) 0.048(4) 0.039(4) -0.012(3) 0.001(3) -0.019(3)
C52 0.041(4) 0.067(4) 0.040(4) -0.007(3) 0.008(3) -0.008(3)
C50 0.035(3) 0.064(4) 0.034(4) 0.004(3) -0.008(3) 0.002(3)
C26 0.048(4) 0.026(3) 0.059(4) -0.008(3) -0.007(3) -0.001(3)
C56 0.041(4) 0.048(4) 0.061(4) -0.002(3) -0.006(3) 0.002(3)
C47 0.052(4) 0.037(3) 0.040(4) -0.005(3) -0.014(3) 0.006(3)
C21 0.027(3) 0.061(4) 0.036(3) -0.006(3) 0.000(3) -0.006(3)
C51 0.028(3) 0.069(4) 0.051(4) -0.003(3) -0.007(3) -0.002(3)
C54 0.035(4) 0.084(5) 0.041(4) -0.018(4) -0.006(3) 0.012(3)
C30 0.062(4) 0.031(3) 0.039(4) 0.006(3) -0.012(3) 0.003(3)
C64 0.072(5) 0.038(4) 0.044(4) 0.007(3) 0.009(4) -0.010(3)
C18 0.041(4) 0.070(4) 0.038(4) -0.020(3) 0.001(3) -0.007(3)
C43 0.057(4) 0.044(3) 0.032(3) 0.014(3) -0.016(3) -0.008(3)
C25 0.031(3) 0.036(3) 0.072(5) -0.002(3) -0.008(3) 0.006(3)
C76 0.047(4) 0.063(5) 0.051(4) -0.016(4) 0.002(3) -0.016(4)
C65 0.040(4) 0.039(3) 0.057(4) 0.002(3) 0.004(3) -0.009(3)
C32 0.057(4) 0.058(4) 0.044(4) 0.010(3) -0.012(3) -0.024(3)
C31 0.045(4) 0.041(3) 0.040(4) -0.001(3) 0.003(3) -0.014(3)
C33 0.049(4) 0.056(4) 0.038(4) 0.023(3) -0.020(3) -0.016(3)
C23 0.039(4) 0.031(3) 0.070(5) -0.002(3) -0.015(3) -0.006(3)
C63 0.080(5) 0.050(4) 0.045(4) 0.015(3) -0.008(4) -0.003(4)
C11 0.064(4) 0.051(4) 0.041(4) 0.003(3) 0.005(3) -0.022(3)
C13 0.049(4) 0.068(4) 0.038(4) -0.013(3) -0.015(3) -0.002(3)
C59 0.048(4) 0.032(3) 0.098(6) -0.001(4) 0.003(4) 0.002(3)
C24 0.039(4) 0.045(4) 0.082(5) 0.002(4) -0.015(4) -0.003(3)
C60 0.049(4) 0.046(4) 0.069(5) 0.002(3) -0.017(4) -0.002(3)
C46 0.053(4) 0.059(4) 0.037(4) -0.003(3) -0.008(3) -0.016(3)
C53 0.049(4) 0.082(5) 0.032(4) -0.011(3) -0.011(3) 0.010(4)
C15 0.058(4) 0.043(4) 0.082(5) -0.020(4) -0.026(4) 0.014(3)
C44 0.080(5) 0.052(4) 0.059(5) 0.012(3) -0.013(4) -0.030(4)
C57 0.028(4) 0.070(5) 0.078(5) 0.016(4) -0.011(3) 0.004(4)
C78 0.051(4) 0.042(4) 0.055(4) -0.007(3) -0.006(3) -0.008(3)
C48 0.063(5) 0.057(4) 0.069(5) 0.001(4) -0.019(4) 0.026(4)
C75 0.054(4) 0.056(4) 0.061(5) -0.015(4) -0.026(4) 0.003(4)
C80 0.086(6) 0.054(4) 0.047(4) -0.003(4) -0.014(4) 0.004(4)
C58 0.037(4) 0.028(3) 0.101(6) 0.019(4) 0.002(4) 0.009(3)
C79 0.079(5) 0.074(5) 0.040(4) -0.017(4) 0.005(4) -0.020(4)
C82 0.124(8) 0.056(5) 0.079(6) 0.021(4) -0.006(5) -0.026(5)
C81 0.089(6) 0.084(6) 0.111(7) -0.036(5) -0.036(5) 0.021(5)
C67 0.057(5) 0.048(4) 0.069(5) 0.009(4) 0.006(4) -0.021(4)
C72 0.065(5) 0.087(6) 0.068(5) 0.000(5) -0.011(4) -0.034(5)
C68 0.079(6) 0.054(5) 0.075(6) -0.017(4) 0.021(5) -0.020(4)
C69 0.071(5) 0.087(6) 0.048(5) 0.006(4) 0.009(4) -0.024(5)
C70 0.072(5) 0.056(5) 0.077(6) -0.003(4) -0.001(4) -0.014(4)
C71 0.072(6) 0.060(5) 0.093(6) -0.016(5) -0.014(5) -0.020(4)
C73 0.096(7) 0.084(7) 0.166(10) 0.035(6) -0.018(7) -0.010(6)
C74 0.126(8) 0.146(9) 0.066(6) 0.001(6) -0.003(6) -0.053(7)

loop_
_atom_type_symbol
_atom_type_description
_atom_type_scat_dispersion_real
_atom_type_scat_dispersion_imag
_atom_type_scat_source
C C 0.0033 0.0016 'International Tables Vol C Tables 4.2.6.8 and 6.1.1.4'
H H 0.0000 0.0000 'International Tables Vol C Tables 4.2.6.8 and 6.1.1.4'
O O 0.0106 0.0060 'International Tables Vol C Tables 4.2.6.8 and 6.1.1.4'
Cl Cl 0.1484 0.1585 'International Tables Vol C Tables 4.2.6.8 and 6.1.1.4'

loop_
_geom_angle_atom_site_label_1
_geom_angle_atom_site_label_2
_geom_angle_atom_site_label_3
_geom_angle
C28 O3 C9 117.6(4)
C61 O6 C42 118.9(4)
C22 O2 C8 118.2(4)
C55 O5 C41 119.0(4)
C16 O1 C7 116.4(4)
C6 C1 C2 120.8(5)
C6 C1 C7 120.5(5)
C2 C1 C7 118.6(5)
C3 C2 C1 117.4(5)
C3 C2 C10 121.4(5)
C1 C2 C10 121.1(5)
C6 C5 C4 121.2(5)
C6 C5 C9 120.5(5)
C4 C5 C9 118.2(4)
C49 O4 C40 116.4(4)
C3 C4 C5 117.7(4)
C3 C4 C12 121.9(4)
C5 C4 C12 120.4(4)
C5 C6 C1 120.1(5)
C5 C6 C14 119.3(5)
C1 C6 C14 120.6(5)
C38 C39 C34 119.3(5)
C38 C39 C47 120.8(5)
C34 C39 C47 119.8(5)
C39 C38 C37 120.7(5)
C39 C38 C42 120.4(5)
C37 C38 C42 118.8(5)
C35 C34 C39 120.7(5)
C35 C34 C40 119.6(5)
C39 C34 C40 119.7(5)
C28 C29 C30 118.8(5)
C36 C37 C38 119.5(5)
C36 C37 C45 120.2(5)
C38 C37 C45 120.3(5)
O1 C7 C1 108.9(4)
O2 C8 C3 106.5(4)
C4 C3 C2 122.5(4)
C4 C3 C8 119.0(4)
C2 C3 C8 118.3(5)
C62 C61 O6 125.0(5)
C62 C61 C66 119.7(5)
O6 C61 C66 115.3(5)
C37 C36 C35 120.5(5)
C37 C36 C41 120.6(5)
C35 C36 C41 118.9(5)
C15 C14 C6 112.3(4)
O3 C9 C5 106.2(4)
C34 C35 C36 119.2(5)
C34 C35 C43 121.3(5)
C36 C35 C43 119.6(5)
O6 C42 C38 105.8(4)
C18 C17 C16 119.7(5)
C4 C12 C13 113.4(4)
C18 C19 C20 121.4(5)
C18 C19 Cl1 118.1(4)
C20 C19 Cl1 120.4(4)
C27 C22 C23 120.5(5)
C27 C22 O2 124.6(5)
C23 C22 O2 114.9(4)
C37 C45 C46 113.6(5)
O1 C16 C21 115.3(4)
O1 C16 C17 124.7(5)
C21 C16 C17 120.0(5)
C56 C55 O5 116.3(5)
C56 C55 C60 120.4(6)
O5 C55 C60 123.3(5)
O5 C41 C36 107.1(4)
O3 C28 C29 125.6(5)
O3 C28 C33 114.8(5)
C29 C28 C33 119.6(5)
C19 C20 C21 120.2(5)
O4 C49 C50 116.7(5)
O4 C49 C54 123.7(5)
C50 C49 C54 119.6(6)
C65 C66 C61 119.5(6)
C22 C27 C26 118.7(5)
O4 C40 C34 109.6(4)
C61 C62 C63 119.4(6)
C2 C10 C11 113.5(5)
C76 C77 C78 117.4(6)
C76 C77 C82 121.5(6)
C78 C77 C82 121.0(6)
C53 C52 C51 120.1(6)
C53 C52 Cl4 119.8(5)
C51 C52 Cl4 120.0(5)
C51 C50 C49 120.3(6)
C25 C26 C27 120.9(5)
C55 C56 C57 119.8(6)
C39 C47 C48 113.5(5)
C20 C21 C16 119.1(5)
C50 C51 C52 119.9(5)
C53 C54 C49 119.6(6)
C31 C30 C29 121.6(5)
C63 C64 C65 118.5(6)
C63 C64 Cl6 121.9(5)
C65 C64 Cl6 119.6(6)
C19 C18 C17 119.6(5)
C44 C43 C35 112.9(5)
C26 C25 C24 119.8(5)
C26 C25 Cl2 120.4(5)
C24 C25 Cl2 119.8(5)
C77 C76 C75 123.9(6)
C66 C65 C64 120.8(6)
C31 C32 C33 118.5(6)
C30 C31 C32 121.2(6)
C30 C31 Cl3 120.3(5)
C32 C31 Cl3 118.5(5)
C32 C33 C28 120.2(5)
C24 C23 C22 120.1(5)
C64 C63 C62 122.1(6)
C58 C59 C60 119.9(6)
C23 C24 C25 119.9(6)
C59 C60 C55 119.2(6)
C54 C53 C52 120.4(6)
C58 C57 C56 119.3(6)
C79 C78 C77 121.1(6)
C80 C75 C76 116.8(6)
C80 C75 C81 119.2(7)
C76 C75 C81 123.9(7)
C75 C80 C79 121.4(7)
C59 C58 C57 121.2(6)
C59 C58 Cl5 119.6(6)
C57 C58 Cl5 119.2(5)
C78 C79 C80 119.4(6)
C93 C92 C91 118.2(8)
C83 C84 C85 125.9(8)
C96 C91 C97 127.9(12)
C96 C91 C92 114.8(10)
C97 C91 C92 117.3(11)
C84 C83 C88 120.7(8)
C84 C83 C89 124.0(8)
C88 C83 C89 115.3(8)
C87 C88 C83 113.9(9)
C94 C93 C92 123.1(9)
C94 C93 C98 121.5(8)
C92 C93 C98 115.4(7)
C87 C86 C85 117.9(9)
C86 C87 C88 131.0(10)
C84 C85 C90 120.8(8)
C84 C85 C86 110.5(8)
C90 C85 C86 128.6(9)
C96 C95 C94 111.7(10)
C93 C94 C95 118.6(9)
C91 C96 C95 133.6(11)
C68 C67 C72 116.9(7)
C68 C67 C73 121.8(8)
C72 C67 C73 121.3(8)
C71 C72 C67 121.1(7)
C67 C68 C69 123.5(7)
C70 C69 C68 118.0(8)
C70 C69 C74 120.5(8)
C68 C69 C74 121.5(8)
C69 C70 C71 120.7(8)
C70 C71 C72 119.7(7)

loop_
_geom_bond_atom_site_label_1
_geom_bond_atom_site_label_2
_geom_bond_distance
Cl1 C19 1.749(6)
Cl4 C52 1.747(6)
Cl3 C31 1.756(6)
Cl2 C25 1.730(6)
Cl6 C64 1.726(6)
Cl5 C58 1.743(6)
O3 C28 1.365(6)
O3 C9 1.436(6)
O6 C61 1.372(6)
O6 C42 1.436(6)
O2 C22 1.381(6)
O2 C8 1.440(6)
O5 C55 1.366(6)
O5 C41 1.431(6)
O1 C16 1.375(6)
O1 C7 1.437(6)
C1 C6 1.393(7)
C1 C2 1.424(7)
C1 C7 1.508(7)
C2 C3 1.410(7)
C2 C10 1.495(7)
C5 C6 1.387(7)
C5 C4 1.420(6)
C5 C9 1.506(7)
O4 C49 1.360(6)
O4 C40 1.434(6)
C4 C3 1.399(7)
C4 C12 1.505(7)
C6 C14 1.515(7)
C39 C38 1.391(7)
C39 C34 1.411(7)
C39 C47 1.503(7)
C38 C37 1.402(7)
C38 C42 1.500(7)
C34 C35 1.393(7)
C34 C40 1.504(7)
C29 C28 1.377(7)
C29 C30 1.382(7)
C37 C36 1.396(7)
C37 C45 1.512(7)
C8 C3 1.491(6)
C61 C62 1.370(7)
C61 C66 1.384(7)
C36 C35 1.410(7)
C36 C41 1.509(7)
C14 C15 1.509(7)
C35 C43 1.523(7)
C17 C18 1.380(7)
C17 C16 1.393(7)
C12 C13 1.526(7)
C19 C18 1.356(7)
C19 C20 1.372(7)
C22 C27 1.370(7)
C22 C23 1.379(7)
C45 C46 1.526(7)
C16 C21 1.386(7)
C55 C56 1.366(8)
C55 C60 1.393(8)
C28 C33 1.384(7)
C20 C21 1.376(7)
C49 C50 1.386(8)
C49 C54 1.398(8)
C66 C65 1.381(8)
C27 C26 1.395(7)
C62 C63 1.381(8)
C10 C11 1.538(7)
C77 C76 1.372(8)
C77 C78 1.376(8)
C77 C82 1.515(9)
C52 C53 1.379(8)
C52 C51 1.383(8)
C50 C51 1.370(8)
C26 C25 1.344(8)
C56 C57 1.391(8)
C47 C48 1.530(8)
C54 C53 1.370(8)
C30 C31 1.320(8)
C64 C63 1.349(9)
C64 C65 1.382(8)
C43 C44 1.522(8)
C25 C24 1.396(8)
C76 C75 1.387(9)
C32 C31 1.380(8)
C32 C33 1.383(8)
C23 C24 1.356(7)
C59 C58 1.358(9)
C59 C60 1.388(8)
C57 C58 1.376(9)
C78 C79 1.374(9)
C75 C80 1.366(9)
C75 C81 1.505(9)
C80 C79 1.395(9)
C92 C93 1.365(10)
C92 C91 1.446(11)
C84 C83 1.333(9)
C84 C85 1.396(10)
C91 C96 1.248(10)
C91 C97 1.314(13)
C83 C88 1.409(10)
C83 C89 1.489(11)
C88 C87 1.304(11)
C93 C94 1.340(10)
C93 C98 1.554(10)
C86 C87 1.283(10)
C86 C85 1.521(11)
C85 C90 1.446(11)
C95 C96 1.336(11)
C95 C94 1.479(12)
C67 C68 1.368(9)
C67 C72 1.384(9)
C67 C73 1.490(10)
C72 C71 1.380(10)
C68 C69 1.378(10)
C69 C70 1.368(9)
C69 C74 1.539(10)
C70 C71 1.376(9)
